data_4307708
loop_
_publ_author_name
'Kajita, Yuji'
'Arii, Hidekazu'
'Saito, Takahiro'
'Saito, Yamato'
'Nagatomo, Shigenori'
'Kitagawa, Teizo'
'Funahashi, Yasuhiro'
'Ozawa, Tomohiro'
'Masuda, Hideki'

_publ_section_title
;
 Syntheses, Characterization, and Dioxygen Reactivities of Cu(I)
 Complexes with cis,cis-1,3,5-Triaminocyclohexane Derivatives:
 A Cu(III)2O2Intermediate Exhibiting Higher C--H Activation
;
_journal_coden_ASTM INOCAJ
_journal_issue 8
_journal_name_full 'Inorganic Chemistry'
_journal_page_first 3322
_journal_page_last 3335
_journal_paper_doi 10.1021/ic062206s
_journal_volume 46
_journal_year 2007
_chemical_formula_moiety 'C29 H33 Cu F6 N4 Sb '
_chemical_formula_sum 'C29 H33 Cu F6 N4 Sb'
_chemical_formula_weight 736.89
_space_group_IT_number 14
_symmetry_cell_setting monoclinic
_symmetry_Int_Tables_number 14
_symmetry_space_group_name_Hall '-P 2yab'
_symmetry_space_group_name_H-M 'P 1 21/a 1'
_cell_angle_alpha 90.0000
_cell_angle_beta 113.402(4)
_cell_angle_gamma 90.0000
_cell_formula_units_Z 4
_cell_length_a 10.515(2)
_cell_length_b 28.900(9)
_cell_length_c 10.762(5)
_cell_measurement_reflns_used 67
_cell_measurement_temperature 173.1
_cell_measurement_theta_max 31.5
_cell_measurement_theta_min 2.1
_cell_volume 3001.4(18)
_computing_cell_refinement CrystalClear
_computing_data_collection CrystalClear
_computing_data_reduction CrystalStructure
_computing_publication_material 'CrystalStructure 3.7.0'
_computing_structure_refinement CRYSTALS
_computing_structure_solution SIR92
_diffrn_detector_area_resol_mean 7.31
_diffrn_measured_fraction_theta_full 0.869
_diffrn_measured_fraction_theta_max 0.869
_diffrn_measurement_device_type 'Rigaku Mercury'
_diffrn_measurement_method \w
_diffrn_radiation_type 'Mo K\a'
_diffrn_radiation_wavelength 0.71070
_diffrn_reflns_av_R_equivalents 0.019
_diffrn_reflns_limit_h_max 13
_diffrn_reflns_limit_h_min -15
_diffrn_reflns_limit_k_max 42
_diffrn_reflns_limit_k_min -41
_diffrn_reflns_limit_l_max 15
_diffrn_reflns_limit_l_min -11
_diffrn_reflns_number 24334
_diffrn_reflns_theta_full 31.33
_diffrn_reflns_theta_max 31.33
_exptl_absorpt_coefficient_mu 1.670
_exptl_absorpt_correction_type none
_exptl_crystal_colour colorless
_exptl_crystal_density_diffrn 1.631
_exptl_crystal_density_method 'not measured'
_exptl_crystal_description platelet
_exptl_crystal_F_000 1476.00
_exptl_crystal_size_max 0.20
_exptl_crystal_size_mid 0.20
_exptl_crystal_size_min 0.10
_refine_diff_density_max 1.96
_refine_diff_density_min -0.83
_refine_ls_extinction_method none
_refine_ls_goodness_of_fit_ref 1.022
_refine_ls_hydrogen_treatment refall
_refine_ls_number_parameters 397
_refine_ls_number_reflns 7260
_refine_ls_R_factor_gt 0.0391
_refine_ls_shift/su_max 0.0000
_refine_ls_structure_factor_coef Fsqd
_refine_ls_weighting_details 'w = 1/[0.0038Fo^2^ + 1.0000\s(Fo^2^)]/(4Fo^2^)'
_refine_ls_weighting_scheme calc
_refine_ls_wR_factor_ref 0.1368
_reflns_number_gt 7260
_reflns_number_total 8562
_reflns_threshold_expression F^2^>2.0\s(F^2^)
_cod_data_source_file ic062206srom20061119_102554.cif
_cod_data_source_block '__Bn3TACHCuANSbF6'
_cod_original_cell_volume 3001.6(18)
_cod_original_formula_sum 'C29 H33 Cu F6 N4 Sb '
_cod_database_code 4307708

loop_
_symmetry_equiv_pos_site_id
_symmetry_equiv_pos_as_xyz
1 +X,+Y,+Z
2 1/2-X,1/2+Y,-Z
3 -X,-Y,-Z
4 1/2+X,1/2-Y,+Z

loop_
_atom_site_label
_atom_site_type_symbol
_atom_site_fract_x
_atom_site_fract_y
_atom_site_fract_z
_atom_site_U_iso_or_equiv
_atom_site_adp_type
_atom_site_occupancy
_atom_site_symmetry_multiplicity
_atom_site_calc_flag
_atom_site_refinement_flags
_atom_site_disorder_assembly
_atom_site_disorder_group
Sb(1) Sb 0.00519(2) 0.134700(10) 0.36612(2) 0.03264(5) Uani 1.00 1 d . . .
Cu(1) Cu 0.38106(3) 0.109270(10) 0.06902(3) 0.03094(8) Uani 1.00 1 d . . .
F(1) F 0.0325(3) 0.19526(8) 0.3251(3) 0.0939(9) Uani 1.00 1 d . . .
F(2) F -0.0232(2) 0.07302(6) 0.4027(2) 0.0574(5) Uani 1.00 1 d . . .
F(3) F -0.1176(2) 0.15533(11) 0.4405(2) 0.0789(8) Uani 1.00 1 d . . .
F(4) F 0.1258(2) 0.11309(8) 0.2887(2) 0.0597(6) Uani 1.00 1 d . . .
F(5) F 0.1530(2) 0.13946(8) 0.5345(2) 0.0599(6) Uani 1.00 1 d . . .
F(6) F -0.1445(2) 0.12932(8) 0.1957(2) 0.0610(5) Uani 1.00 1 d . . .
N(1) N 0.2201(2) 0.15214(6) 0.0715(2) 0.0348(5) Uani 1.00 1 d . . .
N(2) N 0.5208(2) 0.12426(6) 0.2680(2) 0.0282(4) Uani 1.00 1 d . . .
N(3) N 0.4990(5) 0.15583(17) -0.0026(5) 0.0397 Uiso 0.50 1 d P . .
N(4) N 0.4354(4) 0.16376(13) -0.0364(4) 0.0278 Uiso 0.50 1 d P . .
N(5) N 0.3507(2) 0.04998(6) -0.0093(2) 0.0331(4) Uani 1.00 1 d . . .
C(1) C 0.2769(2) 0.19852(9) 0.1291(2) 0.0383(6) Uani 1.00 1 d . . .
C(2) C 0.3816(2) 0.19430(9) 0.2743(2) 0.0369(6) Uani 1.00 1 d . . .
C(3) C 0.5233(2) 0.17539(8) 0.2908(2) 0.0323(5) Uani 1.00 1 d . . .
C(4) C 0.5806(2) 0.20034(9) 0.1998(2) 0.0367(6) Uani 1.00 1 d . . .
C(5) C 0.4791(3) 0.20542(9) 0.0518(2) 0.0423(6) Uani 1.00 1 d . . .
C(6) C 0.3410(3) 0.22401(10) 0.0420(3) 0.0489(7) Uani 1.00 1 d . . .
C(7) C 0.0898(3) 0.15669(11) -0.0507(3) 0.0552(8) Uani 1.00 1 d . . .
C(8) C 0.0340(2) 0.11045(10) -0.1115(2) 0.0397(6) Uani 1.00 1 d . . .
C(9) C 0.0524(3) 0.09426(14) -0.2252(2) 0.0544(8) Uani 1.00 1 d . . .
C(10) C 0.0038(3) 0.05021(16) -0.2793(2) 0.0556(9) Uani 1.00 1 d . . .
C(11) C -0.0648(3) 0.02310(12) -0.2224(2) 0.0471(7) Uani 1.00 1 d . . .
C(12) C -0.0854(3) 0.03998(11) -0.1114(3) 0.0454(7) Uani 1.00 1 d . . .
C(13) C -0.0354(2) 0.08261(11) -0.0550(2) 0.0408(6) Uani 1.00 1 d . . .
C(14) C 0.5005(2) 0.09733(10) 0.3772(2) 0.0348(6) Uani 1.00 1 d . . .
C(15) C 0.5398(2) 0.04747(9) 0.3739(2) 0.0314(5) Uani 1.00 1 d . . .
C(16) C 0.4402(2) 0.01426(9) 0.3132(2) 0.0373(6) Uani 1.00 1 d . . .
C(17) C 0.4753(3) -0.03143(11) 0.3099(3) 0.0474(7) Uani 1.00 1 d . . .
C(18) C 0.6153(3) -0.04453(11) 0.3691(3) 0.0508(8) Uani 1.00 1 d . . .
C(19) C 0.7147(3) -0.01188(12) 0.4313(3) 0.0500(8) Uani 1.00 1 d . . .
C(20) C 0.6786(2) 0.03427(11) 0.4339(2) 0.0409(6) Uani 1.00 1 d . . .
C(21) C 0.4442(7) 0.1530(2) -0.1482(7) 0.0536 Uiso 0.50 1 d P . .
C(22) C 0.5480(4) 0.14940(16) -0.0764(4) 0.0265 Uiso 0.50 1 d P . .
C(23) C 0.5535(5) 0.17997(11) -0.1959(4) 0.0656(11) Uani 1.00 1 d . . .
C(24) C 0.6745(4) 0.16712(12) -0.2124(3) 0.0631(11) Uani 1.00 1 d . . .
C(25) C 0.7138(3) 0.19166(13) -0.3013(3) 0.0550(9) Uani 1.00 1 d . . .
C(26) C 0.6404(3) 0.23031(12) -0.3669(3) 0.0497(8) Uani 1.00 1 d . . .
C(27) C 0.5258(4) 0.24292(13) -0.3478(3) 0.0595(9) Uani 1.00 1 d . . .
C(28) C 0.4846(3) 0.21789(14) -0.2611(4) 0.0591(10) Uani 1.00 1 d . . .
C(29) C 0.3261(2) 0.01352(8) -0.0551(2) 0.0318(5) Uani 1.00 1 d . . .
C(30) C 0.2938(3) -0.03284(9) -0.1126(3) 0.0432(7) Uani 1.00 1 d . . .
H(1) H 0.1928 0.1387 0.1377 0.039 Uiso 1.00 1 c R . .
H(2) H 0.6101 0.1163 0.2725 0.034 Uiso 1.00 1 c R . .
H(3) H 0.2020 0.2168 0.1297 0.044 Uiso 1.00 1 c R . .
H(4) H 0.3438 0.1744 0.3211 0.046 Uiso 1.00 1 c R . .
H(5) H 0.3954 0.2242 0.3142 0.046 Uiso 1.00 1 c R . .
H(6) H 0.5855 0.1809 0.3817 0.038 Uiso 1.00 1 c R . .
H(7) H 0.6600 0.1841 0.2022 0.045 Uiso 1.00 1 c R . .
H(8) H 0.6068 0.2306 0.2355 0.045 Uiso 1.00 1 c R . .
H(9) H 0.5173 0.2271 0.0097 0.053 Uiso 1.00 1 c R . .
H(10) H 0.2778 0.2220 -0.0500 0.053 Uiso 1.00 1 c R . .
H(11) H 0.3530 0.2555 0.0694 0.053 Uiso 1.00 1 c R . .
H(12) H 0.0224 0.1717 -0.0267 0.057 Uiso 1.00 1 c R . .
H(13) H 0.1072 0.1749 -0.1159 0.057 Uiso 1.00 1 c R . .
H(14) H 0.0994 0.1130 -0.2660 0.063 Uiso 1.00 1 c R . .
H(15) H 0.0176 0.0396 -0.3566 0.066 Uiso 1.00 1 c R . .
H(16) H -0.0977 -0.0066 -0.2590 0.055 Uiso 1.00 1 c R . .
H(17) H -0.1342 0.0213 -0.0723 0.055 Uiso 1.00 1 c R . .
H(18) H -0.0495 0.0929 0.0224 0.050 Uiso 1.00 1 c R . .
H(19) H 0.5575 0.1103 0.4623 0.043 Uiso 1.00 1 c R . .
H(20) H 0.4061 0.0992 0.3652 0.043 Uiso 1.00 1 c R . .
H(21) H 0.3454 0.0230 0.2722 0.044 Uiso 1.00 1 c R . .
H(22) H 0.4058 -0.0541 0.2681 0.056 Uiso 1.00 1 c R . .
H(23) H 0.6406 -0.0760 0.3664 0.063 Uiso 1.00 1 c R . .
H(24) H 0.8094 -0.0208 0.4713 0.061 Uiso 1.00 1 c R . .
H(25) H 0.7480 0.0567 0.4777 0.048 Uiso 1.00 1 c R . .
H(26) H 0.7269 0.1411 -0.1652 0.079 Uiso 1.00 1 c R . .
H(27) H 0.7930 0.1821 -0.3162 0.069 Uiso 1.00 1 c R . .
H(28) H 0.6701 0.2476 -0.4255 0.062 Uiso 1.00 1 c R . .
H(29) H 0.4751 0.2695 -0.3928 0.071 Uiso 1.00 1 c R . .
H(30) H 0.4043 0.2274 -0.2480 0.076 Uiso 1.00 1 c R . .
H(31) H 0.2909 -0.0325 -0.2020 0.053 Uiso 1.00 1 c R . .
H(32) H 0.2062 -0.0422 -0.1151 0.053 Uiso 1.00 1 c R . .
H(33) H 0.3630 -0.0539 -0.0587 0.053 Uiso 1.00 1 c R . .

loop_
_atom_site_aniso_label
_atom_site_aniso_U_11
_atom_site_aniso_U_22
_atom_site_aniso_U_33
_atom_site_aniso_U_12
_atom_site_aniso_U_13
_atom_site_aniso_U_23
Sb(1) 0.03383(12) 0.02797(12) 0.03410(12) 0.00293(5) 0.01134(9) 0.00195(5)
Cu(1) 0.04061(18) 0.02201(14) 0.03159(16) -0.00428(10) 0.01582(12) -0.00298(9)
F(1) 0.142(2) 0.0323(10) 0.0920(18) -0.0091(13) 0.0296(18) 0.0196(11)
F(2) 0.0616(11) 0.0395(9) 0.0740(13) -0.0062(8) 0.0301(10) 0.0129(8)
F(3) 0.0665(14) 0.106(2) 0.0665(14) 0.0358(14) 0.0293(11) -0.0144(13)
F(4) 0.0561(11) 0.0753(14) 0.0624(12) 0.0038(10) 0.0391(10) 0.0022(10)
F(5) 0.0469(11) 0.0741(15) 0.0421(10) -0.0020(9) 0.0003(8) -0.0018(8)
F(6) 0.0541(11) 0.0639(13) 0.0450(10) 0.0163(9) -0.0015(9) -0.0113(8)
N(1) 0.0302(10) 0.0283(10) 0.0395(10) 0.0021(7) 0.0073(8) 0.0052(7)
N(2) 0.0298(9) 0.0247(8) 0.0298(9) 0.0014(7) 0.0117(7) 0.0017(7)
N(5) 0.0401(10) 0.0275(9) 0.0297(9) -0.0035(7) 0.0118(8) -0.0028(7)
C(1) 0.0339(11) 0.0261(10) 0.0494(14) 0.0063(8) 0.0106(10) 0.0025(9)
C(2) 0.0434(13) 0.0274(10) 0.0445(13) 0.0030(9) 0.0223(11) -0.0063(9)
C(3) 0.0358(11) 0.0273(10) 0.0332(10) -0.0016(8) 0.0128(9) -0.0043(8)
C(4) 0.0397(12) 0.0252(10) 0.0478(13) -0.0051(9) 0.0202(11) -0.0034(9)
C(5) 0.0653(17) 0.0243(10) 0.0416(13) -0.0149(11) 0.0260(13) -0.0014(9)
C(6) 0.0588(17) 0.0255(11) 0.0483(15) -0.0072(11) 0.0062(13) 0.0125(10)
C(7) 0.0415(15) 0.0373(15) 0.0639(19) 0.0006(11) -0.0034(13) 0.0145(13)
C(8) 0.0291(11) 0.0415(13) 0.0382(12) -0.0003(9) 0.0024(9) 0.0101(10)
C(9) 0.0355(13) 0.089(2) 0.0337(13) -0.0113(15) 0.0083(11) 0.0137(14)
C(10) 0.0345(13) 0.101(2) 0.0292(12) -0.0058(15) 0.0103(10) -0.0070(14)
C(11) 0.0418(14) 0.0535(17) 0.0411(14) -0.0051(12) 0.0113(11) -0.0119(12)
C(12) 0.0507(15) 0.0458(15) 0.0409(13) -0.0100(12) 0.0194(12) -0.0019(11)
C(13) 0.0423(13) 0.0465(15) 0.0356(12) -0.0037(11) 0.0174(11) -0.0015(10)
C(14) 0.0387(12) 0.0358(12) 0.0339(11) 0.0043(9) 0.0186(10) 0.0027(8)
C(15) 0.0343(10) 0.0331(11) 0.0266(9) 0.0042(9) 0.0117(8) 0.0078(7)
C(16) 0.0366(11) 0.0371(12) 0.0363(11) 0.0022(9) 0.0126(9) 0.0063(9)
C(17) 0.0591(18) 0.0382(14) 0.0423(14) 0.0008(12) 0.0175(13) 0.0062(11)
C(18) 0.072(2) 0.0423(15) 0.0436(14) 0.0258(14) 0.0292(15) 0.0127(11)
C(19) 0.0442(15) 0.062(2) 0.0452(14) 0.0227(14) 0.0197(12) 0.0172(13)
C(20) 0.0332(12) 0.0495(15) 0.0387(12) 0.0077(10) 0.0130(10) 0.0086(10)
C(23) 0.127(3) 0.0315(14) 0.077(2) -0.0086(17) 0.081(2) -0.0053(13)
C(24) 0.094(2) 0.0492(18) 0.0551(18) 0.0273(18) 0.039(2) 0.0158(14)
C(25) 0.0443(15) 0.067(2) 0.0596(18) 0.0042(14) 0.0268(14) 0.0011(16)
C(26) 0.0603(19) 0.0520(17) 0.0434(14) -0.0089(14) 0.0275(14) 0.0040(12)
C(27) 0.071(2) 0.058(2) 0.0475(16) 0.0198(17) 0.0211(16) 0.0164(14)
C(28) 0.0521(18) 0.069(2) 0.069(2) 0.0030(16) 0.0373(17) -0.0057(17)
C(29) 0.0394(12) 0.0272(10) 0.0295(10) -0.0013(8) 0.0144(9) -0.0026(7)
C(30) 0.0502(15) 0.0295(12) 0.0518(15) -0.0084(10) 0.0221(13) -0.0145(10)

loop_
_atom_type_symbol
_atom_type_description
_atom_type_scat_dispersion_real
_atom_type_scat_dispersion_imag
_atom_type_scat_source
C C 0.003 0.002
;
International Tables for Crystallography
(1992, Vol. C, Tables 4.2.6.8 and 6.1.1.4)
;
H H 0.000 0.000
;
International Tables for Crystallography
(1992, Vol. C, Table 6.1.1.4)
;
Cu Cu 0.320 1.265
;
International Tables for Crystallography
(1992, Vol. C, Tables 4.2.6.8 and 6.1.1.4)
;
F F 0.017 0.010
;
International Tables for Crystallography
(1992, Vol. C, Tables 4.2.6.8 and 6.1.1.4)
;
N N 0.006 0.003
;
International Tables for Crystallography
(1992, Vol. C, Tables 4.2.6.8 and 6.1.1.4)
;
Sb Sb -0.587 1.546
;
International Tables for Crystallography
(1992, Vol. C, Tables 4.2.6.8 and 6.1.1.4)
;

loop_
_geom_angle_atom_site_label_1
_geom_angle_atom_site_label_2
_geom_angle_atom_site_label_3
_geom_angle
_geom_angle_publ_flag
_geom_angle_site_symmetry_1
_geom_angle_site_symmetry_2
_geom_angle_site_symmetry_3
F(1) Sb(1) F(2) 178.40(13) ? . . .
F(1) Sb(1) F(3) 89.97(16) ? . . .
F(1) Sb(1) F(4) 90.72(14) ? . . .
F(1) Sb(1) F(5) 90.80(11) ? . . .
F(1) Sb(1) F(6) 89.68(11) ? . . .
F(2) Sb(1) F(3) 91.10(12) ? . . .
F(2) Sb(1) F(4) 88.19(11) ? . . .
F(2) Sb(1) F(5) 90.39(9) ? . . .
F(2) Sb(1) F(6) 89.13(9) ? . . .
F(3) Sb(1) F(4) 178.75(9) ? . . .
F(3) Sb(1) F(5) 90.64(10) ? . . .
F(3) Sb(1) F(6) 89.49(10) ? . . .
F(4) Sb(1) F(5) 90.39(10) ? . . .
F(4) Sb(1) F(6) 89.47(10) ? . . .
F(5) Sb(1) F(6) 179.51(10) ? . . .
N(1) Cu(1) N(2) 96.08(8) ? . . .
N(1) Cu(1) N(3) 102.44(16) ? . . .
N(1) Cu(1) N(4) 87.66(14) ? . . .
N(1) Cu(1) N(5) 123.20(9) ? . . .
N(2) Cu(1) N(3) 88.13(13) ? . . .
N(2) Cu(1) N(4) 99.31(11) ? . . .
N(2) Cu(1) N(5) 124.68(7) ? . . .
N(3) Cu(1) N(4) 17.64(17) ? . . .
N(3) Cu(1) N(5) 115.18(17) ? . . .
N(4) Cu(1) N(5) 117.72(14) ? . . .
Cu(1) N(1) C(1) 109.94(16) ? . . .
Cu(1) N(1) C(7) 120.4(2) ? . . .
C(1) N(1) C(7) 111.37(19) ? . . .
Cu(1) N(2) C(3) 109.26(12) ? . . .
Cu(1) N(2) C(14) 115.67(14) ? . . .
C(3) N(2) C(14) 112.6(2) ? . . .
Cu(1) N(3) N(4) 79.3(6) ? . . .
Cu(1) N(3) C(5) 104.5(3) ? . . .
Cu(1) N(3) C(21) 108.2(4) ? . . .
Cu(1) N(3) C(22) 129.6(4) ? . . .
N(4) N(3) C(5) 68.8(5) ? . . .
N(4) N(3) C(21) 62.8(6) ? . . .
N(4) N(3) C(22) 108.4(7) ? . . .
C(5) N(3) C(21) 113.4(4) ? . . .
C(5) N(3) C(22) 125.0(5) ? . . .
C(21) N(3) C(22) 47.0(4) ? . . .
Cu(1) N(4) N(3) 83.0(6) ? . . .
Cu(1) N(4) C(5) 109.7(2) ? . . .
Cu(1) N(4) C(21) 116.8(4) ? . . .
Cu(1) N(4) C(22) 111.2(2) ? . . .
N(3) N(4) C(5) 86.6(5) ? . . .
N(3) N(4) C(21) 89.9(7) ? . . .
N(3) N(4) C(22) 46.3(6) ? . . .
C(5) N(4) C(21) 132.6(5) ? . . .
C(5) N(4) C(22) 109.5(3) ? . . .
C(21) N(4) C(22) 44.8(3) ? . . .
Cu(1) N(5) C(29) 176.2(2) ? . . .
N(1) C(1) C(2) 111.2(2) ? . . .
N(1) C(1) C(6) 112.0(2) ? . . .
C(2) C(1) C(6) 110.5(2) ? . . .
C(1) C(2) C(3) 115.0(2) ? . . .
N(2) C(3) C(2) 112.4(2) ? . . .
N(2) C(3) C(4) 110.4(2) ? . . .
C(2) C(3) C(4) 111.9(2) ? . . .
C(3) C(4) C(5) 115.2(2) ? . . .
N(3) C(5) N(4) 24.5(2) ? . . .
N(3) C(5) C(4) 99.0(2) ? . . .
N(3) C(5) C(6) 123.8(3) ? . . .
N(4) C(5) C(4) 119.8(2) ? . . .
N(4) C(5) C(6) 101.4(2) ? . . .
C(4) C(5) C(6) 111.0(2) ? . . .
C(1) C(6) C(5) 115.3(2) ? . . .
N(1) C(7) C(8) 111.8(2) ? . . .
C(7) C(8) C(9) 121.0(3) ? . . .
C(7) C(8) C(13) 120.7(3) ? . . .
C(9) C(8) C(13) 118.3(2) ? . . .
C(8) C(9) C(10) 120.8(3) ? . . .
C(9) C(10) C(11) 120.2(3) ? . . .
C(10) C(11) C(12) 118.5(3) ? . . .
C(11) C(12) C(13) 122.0(3) ? . . .
C(8) C(13) C(12) 120.1(3) ? . . .
N(2) C(14) C(15) 110.7(2) ? . . .
C(14) C(15) C(16) 120.9(2) ? . . .
C(14) C(15) C(20) 119.9(2) ? . . .
C(16) C(15) C(20) 119.2(2) ? . . .
C(15) C(16) C(17) 121.3(2) ? . . .
C(16) C(17) C(18) 119.4(2) ? . . .
C(17) C(18) C(19) 119.7(3) ? . . .
C(18) C(19) C(20) 120.6(2) ? . . .
C(15) C(20) C(19) 119.8(2) ? . . .
N(3) C(21) N(4) 27.4(3) ? . . .
N(3) C(21) C(22) 50.5(4) ? . . .
N(3) C(21) C(23) 106.7(4) ? . . .
N(4) C(21) C(22) 77.1(5) ? . . .
N(4) C(21) C(23) 120.1(5) ? . . .
C(22) C(21) C(23) 68.0(5) ? . . .
N(3) C(22) N(4) 25.3(3) ? . . .
N(3) C(22) C(21) 82.5(6) ? . . .
N(3) C(22) C(23) 131.3(4) ? . . .
N(4) C(22) C(21) 58.1(5) ? . . .
N(4) C(22) C(23) 112.0(3) ? . . .
C(21) C(22) C(23) 73.4(5) ? . . .
C(21) C(23) C(22) 38.6(2) ? . . .
C(21) C(23) C(24) 134.5(3) ? . . .
C(21) C(23) C(28) 104.6(4) ? . . .
C(22) C(23) C(24) 106.5(3) ? . . .
C(22) C(23) C(28) 133.8(4) ? . . .
C(24) C(23) C(28) 118.5(4) ? . . .
C(23) C(24) C(25) 119.2(3) ? . . .
C(24) C(25) C(26) 120.6(3) ? . . .
C(25) C(26) C(27) 119.4(3) ? . . .
C(26) C(27) C(28) 120.0(3) ? . . .
C(23) C(28) C(27) 122.0(4) ? . . .
N(5) C(29) C(30) 179.5(3) ? . . .
Cu(1) N(1) H(1) 104.65(19) ? . . .
C(1) N(1) H(1) 104.1(2) ? . . .
C(7) N(1) H(1) 104.7(2) ? . . .
Cu(1) N(2) H(2) 106.2(2) ? . . .
C(3) N(2) H(2) 106.2(2) ? . . .
C(14) N(2) H(2) 106.3(2) ? . . .
N(1) C(1) H(3) 107.7(2) ? . . .
C(2) C(1) H(3) 107.6(3) ? . . .
C(6) C(1) H(3) 107.6(3) ? . . .
C(1) C(2) H(4) 108.0(2) ? . . .
C(1) C(2) H(5) 108.1(2) ? . . .
C(3) C(2) H(4) 108.4(2) ? . . .
C(3) C(2) H(5) 107.8(2) ? . . .
H(4) C(2) H(5) 109.5(4) ? . . .
N(2) C(3) H(6) 107.1(2) ? . . .
C(2) C(3) H(6) 107.4(3) ? . . .
C(4) C(3) H(6) 107.4(2) ? . . .
C(3) C(4) H(7) 108.5(3) ? . . .
C(3) C(4) H(8) 107.6(3) ? . . .
C(5) C(4) H(7) 108.5(3) ? . . .
C(5) C(4) H(8) 107.6(2) ? . . .
H(7) C(4) H(8) 109.5(3) ? . . .
N(3) C(5) H(9) 106.0(4) ? . . .
N(4) C(5) H(9) 108.1(3) ? . . .
C(4) C(5) H(9) 107.9(2) ? . . .
C(6) C(5) H(9) 108.0(3) ? . . .
C(1) C(6) H(10) 108.2(3) ? . . .
C(1) C(6) H(11) 107.8(4) ? . . .
C(5) C(6) H(10) 107.8(4) ? . . .
C(5) C(6) H(11) 108.2(3) ? . . .
H(10) C(6) H(11) 109.5(3) ? . . .
N(1) C(7) H(12) 109.0 ? . . .
N(1) C(7) H(13) 108.9 ? . . .
C(8) C(7) H(12) 108.6 ? . . .
C(8) C(7) H(13) 109.1 ? . . .
H(12) C(7) H(13) 109.5 ? . . .
C(8) C(9) H(14) 119.5(4) ? . . .
C(10) C(9) H(14) 119.7(4) ? . . .
C(9) C(10) H(15) 119.7(4) ? . . .
C(11) C(10) H(15) 120.0(4) ? . . .
C(10) C(11) H(16) 120.2(4) ? . . .
C(12) C(11) H(16) 121.3(4) ? . . .
C(11) C(12) H(17) 118.6(3) ? . . .
C(13) C(12) H(17) 119.4(4) ? . . .
C(8) C(13) H(18) 119.9(3) ? . . .
C(12) C(13) H(18) 120.0(3) ? . . .
N(2) C(14) H(19) 108.8(3) ? . . .
N(2) C(14) H(20) 109.4(2) ? . . .
C(15) C(14) H(19) 109.0(2) ? . . .
C(15) C(14) H(20) 109.4(3) ? . . .
H(19) C(14) H(20) 109.5(3) ? . . .
C(15) C(16) H(21) 119.7(3) ? . . .
C(17) C(16) H(21) 119.0(3) ? . . .
C(16) C(17) H(22) 120.6(3) ? . . .
C(18) C(17) H(22) 120.0(3) ? . . .
C(17) C(18) H(23) 120.0(3) ? . . .
C(19) C(18) H(23) 120.3(4) ? . . .
C(18) C(19) H(24) 119.6(3) ? . . .
C(20) C(19) H(24) 119.8(3) ? . . .
C(15) C(20) H(25) 120.0(3) ? . . .
C(19) C(20) H(25) 120.2(3) ? . . .
C(23) C(24) H(26) 120.2(5) ? . . .
C(25) C(24) H(26) 120.5(6) ? . . .
C(24) C(25) H(27) 119.4(4) ? . . .
C(26) C(25) H(27) 119.9(4) ? . . .
C(25) C(26) H(28) 120.1(4) ? . . .
C(27) C(26) H(28) 120.5(4) ? . . .
C(26) C(27) H(29) 119.6(5) ? . . .
C(28) C(27) H(29) 120.3(5) ? . . .
C(23) C(28) H(30) 119.0(5) ? . . .
C(27) C(28) H(30) 118.9(4) ? . . .
C(29) C(30) H(31) 109.2 ? . . .
C(29) C(30) H(32) 109.4 ? . . .
C(29) C(30) H(33) 109.8 ? . . .
H(31) C(30) H(32) 109.5 ? . . .
H(31) C(30) H(33) 109.5 ? . . .
H(32) C(30) H(33) 109.5 ? . . .

loop_
_geom_bond_atom_site_label_1
_geom_bond_atom_site_label_2
_geom_bond_distance
_geom_bond_publ_flag
_geom_bond_site_symmetry_1
_geom_bond_site_symmetry_2
Sb(1) F(1) 1.855(2) ? . .
Sb(1) F(2) 1.875(2) ? . .
Sb(1) F(3) 1.866(3) ? . .
Sb(1) F(4) 1.879(2) ? . .
Sb(1) F(5) 1.8660(18) ? . .
Sb(1) F(6) 1.8903(19) ? . .
Cu(1) N(1) 2.106(2) ? . .
Cu(1) N(2) 2.1050(17) ? . .
Cu(1) N(3) 2.169(6) ? . .
Cu(1) N(4) 2.147(4) ? . .
Cu(1) N(5) 1.880(2) ? . .
N(1) C(1) 1.498(3) ? . .
N(1) C(7) 1.480(3) ? . .
N(2) C(3) 1.496(3) ? . .
N(2) C(14) 1.494(3) ? . .
N(3) N(4) 0.662(6) ? . .
N(3) C(5) 1.593(6) ? . .
N(3) C(21) 1.441(8) ? . .
N(3) C(22) 1.121(8) ? . .
N(4) C(5) 1.488(4) ? . .
N(4) C(21) 1.281(9) ? . .
N(4) C(22) 1.471(7) ? . .
N(5) C(29) 1.148(3) ? . .
C(1) C(2) 1.518(3) ? . .
C(1) C(6) 1.542(5) ? . .
C(2) C(3) 1.530(4) ? . .
C(3) C(4) 1.519(4) ? . .
C(4) C(5) 1.532(3) ? . .
C(5) C(6) 1.513(5) ? . .
C(7) C(8) 1.501(4) ? . .
C(8) C(9) 1.393(5) ? . .
C(8) C(13) 1.380(4) ? . .
C(9) C(10) 1.409(5) ? . .
C(10) C(11) 1.364(5) ? . .
C(11) C(12) 1.385(5) ? . .
C(12) C(13) 1.382(4) ? . .
C(14) C(15) 1.503(3) ? . .
C(15) C(16) 1.379(3) ? . .
C(15) C(20) 1.394(3) ? . .
C(16) C(17) 1.376(4) ? . .
C(17) C(18) 1.404(4) ? . .
C(18) C(19) 1.369(4) ? . .
C(19) C(20) 1.390(4) ? . .
C(21) C(22) 1.062(7) ? . .
C(21) C(23) 1.632(10) ? . .
C(22) C(23) 1.580(6) ? . .
C(23) C(24) 1.403(7) ? . .
C(23) C(28) 1.347(5) ? . .
C(24) C(25) 1.380(6) ? . .
C(25) C(26) 1.381(4) ? . .
C(26) C(27) 1.351(6) ? . .
C(27) C(28) 1.379(6) ? . .
C(29) C(30) 1.458(3) ? . .
N(1) H(1) 0.950(3) ? . .
N(2) H(2) 0.950(3) ? . .
C(1) H(3) 0.950(4) ? . .
C(2) H(4) 0.950(4) ? . .
C(2) H(5) 0.950(3) ? . .
C(3) H(6) 0.950(3) ? . .
C(4) H(7) 0.950(4) ? . .
C(4) H(8) 0.950(3) ? . .
C(5) H(9) 0.950(4) ? . .
C(6) H(10) 0.950(4) ? . .
C(6) H(11) 0.950(4) ? . .
C(7) H(12) 0.950 ? . .
C(7) H(13) 0.950 ? . .
C(9) H(14) 0.950(5) ? . .
C(10) H(15) 0.950(5) ? . .
C(11) H(16) 0.950(4) ? . .
C(12) H(17) 0.950(5) ? . .
C(13) H(18) 0.950(4) ? . .
C(14) H(19) 0.950(3) ? . .
C(14) H(20) 0.950(3) ? . .
C(16) H(21) 0.950(3) ? . .
C(17) H(22) 0.950(4) ? . .
C(18) H(23) 0.950(4) ? . .
C(19) H(24) 0.950(4) ? . .
C(20) H(25) 0.950(3) ? . .
C(24) H(26) 0.950(5) ? . .
C(25) H(27) 0.950(5) ? . .
C(26) H(28) 0.950(5) ? . .
C(27) H(29) 0.950(5) ? . .
C(28) H(30) 0.950(6) ? . .
C(30) H(31) 0.950 ? . .
C(30) H(32) 0.950 ? . .
C(30) H(33) 0.950 ? . .

loop_
_geom_contact_atom_site_label_1
_geom_contact_atom_site_label_2
_geom_contact_distance
_geom_contact_publ_flag
_geom_contact_site_symmetry_1
_geom_contact_site_symmetry_2
F(1) C(2) 3.509(3) ? . 45504
F(1) C(4) 3.423(3) ? . 45504
F(2) C(10) 3.385(4) ? . 55601
F(2) C(19) 3.498(3) ? . 65603
F(2) C(20) 3.470(4) ? . 45501
F(2) C(30) 3.484(3) ? . 55503
F(3) C(3) 3.515(3) ? . 45501
F(3) C(4) 3.456(3) ? . 45501
F(4) N(1) 3.093(3) ? . .
F(4) C(13) 3.514(3) ? . .
F(5) C(9) 3.418(4) ? . 55601
F(5) C(18) 3.540(4) ? . 65603
F(5) C(21) 3.589(6) ? . 55601
F(6) N(3) 3.583(5) ? . 45501
F(6) C(4) 3.560(3) ? . 45501
F(6) C(13) 3.588(4) ? . .
F(6) C(22) 3.442(4) ? . 45501
F(6) C(30) 3.150(3) ? . 55503
N(1) F(4) 3.093(3) ? . .
N(3) F(6) 3.583(5) ? . 65501
N(5) C(30) 3.470(3) ? . 65503
C(2) F(1) 3.509(3) ? . 55504
C(3) F(3) 3.515(3) ? . 65501
C(4) F(1) 3.423(3) ? . 55504
C(4) F(3) 3.456(3) ? . 65501
C(4) F(6) 3.560(3) ? . 65501
C(9) F(5) 3.418(4) ? . 55401
C(10) F(2) 3.385(4) ? . 55401
C(12) C(12) 3.300(4) ? . 55503
C(13) F(4) 3.514(3) ? . .
C(13) F(6) 3.588(4) ? . .
C(15) C(17) 3.501(4) ? . 65603
C(17) C(15) 3.501(4) ? . 65603
C(18) F(5) 3.540(4) ? . 65603
C(19) F(2) 3.498(3) ? . 65603
C(20) F(2) 3.470(4) ? . 65501
C(20) C(30) 3.584(5) ? . 65503
C(21) F(5) 3.589(6) ? . 55401
C(22) F(6) 3.442(4) ? . 65501
C(29) C(29) 3.457(3) ? . 65503
C(30) F(2) 3.484(3) ? . 55503
C(30) F(6) 3.150(3) ? . 55503
C(30) N(5) 3.470(3) ? . 65503
C(30) C(20) 3.584(5) ? . 65503
Cu(1) H(33) 3.170 ? . 65503
F(1) H(1) 3.504(4) ? . .
F(1) H(3) 3.311(5) ? . .
F(1) H(4) 3.346(5) ? . .
F(1) H(5) 2.716(3) ? . 45504
F(1) H(8) 2.595(4) ? . 45504
F(1) H(11) 3.005(3) ? . 45504
F(1) H(28) 2.990(4) ? . 45604
F(1) H(29) 3.476(5) ? . 45604
F(2) H(14) 3.473(3) ? . 55601
F(2) H(15) 2.636(4) ? . 55601
F(2) H(15) 3.297(5) ? . 55503
F(2) H(16) 3.042(4) ? . 55503
F(2) H(24) 3.469(4) ? . 45501
F(2) H(24) 2.598(3) ? . 65603
F(2) H(25) 2.865(4) ? . 45501
F(2) H(31) 3.022 ? . 55503
F(2) H(32) 3.057 ? . 55503
F(3) H(2) 2.938(3) ? . 45501
F(3) H(6) 3.021(3) ? . 45501
F(3) H(7) 2.823(3) ? . 45501
F(3) H(8) 3.594(3) ? . 45501
F(3) H(14) 3.310(3) ? . 55601
F(3) H(25) 3.276(4) ? . 45501
F(3) H(27) 3.209(5) ? . 45601
F(3) H(29) 2.739(4) ? . 45604
F(4) H(1) 2.144(3) ? . .
F(4) H(4) 2.807(3) ? . .
F(4) H(12) 3.555 ? . .
F(4) H(16) 3.096(4) ? . 55503
F(4) H(18) 2.785(3) ? . .
F(4) H(20) 2.758(3) ? . .
F(4) H(21) 3.532(3) ? . .
F(4) H(24) 3.585(4) ? . 65603
F(5) H(14) 2.544(4) ? . 55601
F(5) H(23) 2.716(4) ? . 65603
F(5) H(24) 3.455(4) ? . 65603
F(5) H(28) 3.287(4) ? . 45604
F(5) H(29) 3.493(5) ? . 45604
F(6) H(2) 3.029(3) ? . 45501
F(6) H(7) 2.617(3) ? . 45501
F(6) H(11) 3.591(3) ? . 45504
F(6) H(18) 2.657(4) ? . .
F(6) H(26) 3.586(4) ? . 45501
F(6) H(31) 3.207 ? . 55503
F(6) H(32) 2.658 ? . 55503
F(6) H(33) 3.084 ? . 55503
N(2) H(31) 3.546 ? . 65503
N(2) H(33) 3.589 ? . 65503
N(3) H(33) 3.233 ? . 65503
N(5) H(17) 3.433(4) ? . 55503
N(5) H(31) 3.580 ? . 65503
N(5) H(33) 2.803 ? . 65503
C(1) H(8) 3.215(4) ? . 45504
C(1) H(9) 3.307(3) ? . 45504
C(2) H(8) 3.505(4) ? . 45504
C(3) H(28) 3.511(3) ? . 55601
C(4) H(3) 2.950(4) ? . 55504
C(5) H(3) 3.113(3) ? . 55504
C(6) H(9) 3.572(5) ? . 45504
C(7) H(9) 3.561(4) ? . 45504
C(7) H(26) 3.543(5) ? . 45501
C(7) H(27) 3.370(4) ? . 45501
C(8) H(26) 3.174(5) ? . 45501
C(8) H(27) 3.335(4) ? . 45501
C(9) H(27) 3.566(5) ? . 45501
C(10) H(24) 3.352(4) ? . 45401
C(10) H(24) 3.476(5) ? . 65503
C(10) H(25) 2.919(3) ? . 45401
C(11) H(17) 3.288(3) ? . 55503
C(11) H(21) 3.083(4) ? . 55503
C(11) H(22) 3.535(5) ? . 55503
C(11) H(24) 3.281(4) ? . 45401
C(11) H(25) 3.192(3) ? . 45401
C(12) H(17) 2.958(4) ? . 55503
C(12) H(21) 3.165(3) ? . 55503
C(12) H(22) 3.138(4) ? . 55503
C(12) H(26) 3.445(5) ? . 45501
C(12) H(32) 3.165 ? . 55503
C(13) H(17) 3.484(4) ? . 55503
C(13) H(26) 2.857(5) ? . 45501
C(13) H(32) 3.248 ? . 55503
C(15) H(31) 3.065 ? . 65503
C(16) H(16) 3.419(4) ? . 55503
C(16) H(17) 3.391(3) ? . 55503
C(16) H(31) 3.521 ? . 65503
C(17) H(17) 3.493(4) ? . 55503
C(17) H(19) 3.463(4) ? . 65603
C(18) H(19) 3.581(5) ? . 65603
C(18) H(20) 3.352(4) ? . 65603
C(18) H(31) 3.252 ? . 65503
C(19) H(15) 3.435(4) ? . 65601
C(19) H(15) 3.319(5) ? . 65503
C(19) H(16) 3.131(3) ? . 65601
C(19) H(21) 3.504(4) ? . 65603
C(19) H(31) 2.762 ? . 65503
C(20) H(15) 3.381(3) ? . 65601
C(20) H(16) 3.417(3) ? . 65601
C(20) H(31) 2.641 ? . 65503
C(21) H(23) 3.098(8) ? . 65503
C(22) H(22) 3.589(6) ? . 65503
C(22) H(33) 3.085 ? . 65503
C(24) H(12) 3.404 ? . 65501
C(24) H(22) 3.369(4) ? . 65503
C(25) H(6) 3.146(4) ? . 55401
C(25) H(10) 3.542(5) ? . 55504
C(25) H(12) 3.462 ? . 65501
C(25) H(19) 3.374(4) ? . 55401
C(25) H(29) 3.454(6) ? . 55504
C(25) H(30) 2.983(5) ? . 55504
C(26) H(5) 3.380(3) ? . 55401
C(26) H(6) 2.907(4) ? . 55401
C(26) H(10) 3.421(4) ? . 55504
C(26) H(30) 2.830(5) ? . 55504
C(27) H(5) 3.383(4) ? . 55401
C(27) H(10) 3.402(4) ? . 55504
C(27) H(13) 3.303 ? . 55504
C(27) H(27) 3.386(6) ? . 45504
C(27) H(28) 3.504(5) ? . 45504
C(28) H(10) 3.481(4) ? . 55504
C(28) H(13) 3.480 ? . 55504
C(28) H(27) 3.437(5) ? . 45504
C(28) H(28) 3.226(4) ? . 45504
C(29) H(17) 3.026(5) ? . 55503
C(29) H(33) 3.221 ? . 65503
C(30) H(2) 3.343(4) ? . 65503
C(30) H(17) 3.089(5) ? . 55503
C(30) H(18) 3.541(5) ? . 55503
H(1) F(1) 3.504(4) ? . .
H(1) F(4) 2.144(3) ? . .
H(2) F(3) 2.938(3) ? . 65501
H(2) F(6) 3.029(3) ? . 65501
H(2) C(30) 3.343(4) ? . 65503
H(2) H(31) 2.854 ? . 65503
H(2) H(33) 3.022 ? . 65503
H(3) F(1) 3.311(5) ? . .
H(3) C(4) 2.950(4) ? . 45504
H(3) C(5) 3.113(3) ? . 45504
H(3) H(7) 3.048(3) ? . 45504
H(3) H(8) 2.349(4) ? . 45504
H(3) H(9) 2.465(3) ? . 45504
H(3) H(11) 3.554(4) ? . 45504
H(4) F(1) 3.346(5) ? . .
H(4) F(4) 2.807(3) ? . .
H(4) H(8) 3.576(3) ? . 45504
H(5) F(1) 2.716(3) ? . 55504
H(5) C(26) 3.380(3) ? . 55601
H(5) C(27) 3.383(4) ? . 55601
H(5) H(7) 3.498(3) ? . 45504
H(5) H(8) 3.097(3) ? . 45504
H(5) H(28) 3.198(3) ? . 55601
H(5) H(29) 3.203(4) ? . 55601
H(6) F(3) 3.021(3) ? . 65501
H(6) C(25) 3.146(4) ? . 55601
H(6) C(26) 2.907(4) ? . 55601
H(6) H(27) 3.114(3) ? . 55601
H(6) H(28) 2.712(4) ? . 55601
H(7) F(3) 2.823(3) ? . 65501
H(7) F(6) 2.617(3) ? . 65501
H(7) H(3) 3.048(3) ? . 55504
H(7) H(5) 3.498(3) ? . 55504
H(7) H(11) 3.394(5) ? . 55504
H(8) F(1) 2.595(4) ? . 55504
H(8) F(3) 3.594(3) ? . 65501
H(8) C(1) 3.215(4) ? . 55504
H(8) C(2) 3.505(4) ? . 55504
H(8) H(3) 2.349(4) ? . 55504
H(8) H(4) 3.576(3) ? . 55504
H(8) H(5) 3.097(3) ? . 55504
H(8) H(28) 3.474(4) ? . 55601
H(9) C(1) 3.307(3) ? . 55504
H(9) C(6) 3.572(5) ? . 55504
H(9) C(7) 3.561(4) ? . 55504
H(9) H(3) 2.465(3) ? . 55504
H(9) H(10) 3.388(5) ? . 55504
H(9) H(11) 3.365(5) ? . 55504
H(9) H(12) 2.956 ? . 55504
H(9) H(13) 3.431 ? . 55504
H(10) C(25) 3.542(5) ? . 45504
H(10) C(26) 3.421(4) ? . 45504
H(10) C(27) 3.402(4) ? . 45504
H(10) C(28) 3.481(4) ? . 45504
H(10) H(9) 3.388(5) ? . 45504
H(11) F(1) 3.005(3) ? . 55504
H(11) F(6) 3.591(3) ? . 55504
H(11) H(3) 3.554(4) ? . 55504
H(11) H(7) 3.394(5) ? . 45504
H(11) H(9) 3.365(5) ? . 45504
H(11) H(12) 3.183 ? . 55504
H(12) F(4) 3.555 ? . .
H(12) C(24) 3.404 ? . 45501
H(12) C(25) 3.462 ? . 45501
H(12) H(9) 2.956 ? . 45504
H(12) H(11) 3.183 ? . 45504
H(12) H(26) 2.996 ? . 45501
H(12) H(27) 3.106 ? . 45501
H(13) C(27) 3.303 ? . 45504
H(13) C(28) 3.480 ? . 45504
H(13) H(9) 3.431 ? . 45504
H(13) H(27) 3.154 ? . 45501
H(13) H(29) 3.180 ? . 45504
H(13) H(30) 3.484 ? . 45504
H(14) F(2) 3.473(3) ? . 55401
H(14) F(3) 3.310(3) ? . 55401
H(14) F(5) 2.544(4) ? . 55401
H(14) H(23) 3.483(5) ? . 65503
H(15) F(2) 2.636(4) ? . 55401
H(15) F(2) 3.297(5) ? . 55503
H(15) C(19) 3.435(4) ? . 45401
H(15) C(19) 3.319(5) ? . 65503
H(15) C(20) 3.381(3) ? . 45401
H(15) H(24) 2.838(4) ? . 45401
H(15) H(24) 2.630(5) ? . 65503
H(15) H(25) 2.728(3) ? . 45401
H(16) F(2) 3.042(4) ? . 55503
H(16) F(4) 3.096(4) ? . 55503
H(16) C(16) 3.419(4) ? . 55503
H(16) C(19) 3.131(3) ? . 45401
H(16) C(20) 3.417(3) ? . 45401
H(16) H(17) 3.455(3) ? . 55503
H(16) H(18) 3.460(4) ? . 55503
H(16) H(21) 2.595(4) ? . 55503
H(16) H(24) 2.701(4) ? . 45401
H(16) H(25) 3.218(4) ? . 45401
H(17) N(5) 3.433(4) ? . 55503
H(17) C(11) 3.288(3) ? . 55503
H(17) C(12) 2.958(4) ? . 55503
H(17) C(13) 3.484(4) ? . 55503
H(17) C(16) 3.391(3) ? . 55503
H(17) C(17) 3.493(4) ? . 55503
H(17) C(29) 3.026(5) ? . 55503
H(17) C(30) 3.089(5) ? . 55503
H(17) H(16) 3.455(3) ? . 55503
H(17) H(17) 2.901(4) ? . 55503
H(17) H(21) 2.720(3) ? . 55503
H(17) H(22) 2.952(4) ? . 55503
H(17) H(32) 2.494 ? . 55503
H(17) H(33) 3.371 ? . 55503
H(18) F(4) 2.785(3) ? . .
H(18) F(6) 2.657(4) ? . .
H(18) C(30) 3.541(5) ? . 55503
H(18) H(16) 3.460(4) ? . 55503
H(18) H(26) 2.788(4) ? . 45501
H(18) H(32) 2.677 ? . 55503
H(19) C(17) 3.463(4) ? . 65603
H(19) C(18) 3.581(5) ? . 65603
H(19) C(25) 3.374(4) ? . 55601
H(19) H(22) 3.212(4) ? . 65603
H(19) H(23) 3.431(5) ? . 65603
H(19) H(27) 3.382(4) ? . 55601
H(20) F(4) 2.758(3) ? . .
H(20) C(18) 3.352(4) ? . 65603
H(20) H(23) 3.188(4) ? . 65603
H(21) F(4) 3.532(3) ? . .
H(21) C(11) 3.083(4) ? . 55503
H(21) C(12) 3.165(3) ? . 55503
H(21) C(19) 3.504(4) ? . 65603
H(21) H(16) 2.595(4) ? . 55503
H(21) H(17) 2.720(3) ? . 55503
H(22) C(11) 3.535(5) ? . 55503
H(22) C(12) 3.138(4) ? . 55503
H(22) C(22) 3.589(6) ? . 65503
H(22) C(24) 3.369(4) ? . 65503
H(22) H(17) 2.952(4) ? . 55503
H(22) H(19) 3.212(4) ? . 65603
H(22) H(26) 2.878(4) ? . 65503
H(23) F(5) 2.716(4) ? . 65603
H(23) C(21) 3.098(8) ? . 65503
H(23) H(14) 3.483(5) ? . 65503
H(23) H(19) 3.431(5) ? . 65603
H(23) H(20) 3.188(4) ? . 65603
H(24) F(2) 3.469(4) ? . 65501
H(24) F(2) 2.598(3) ? . 65603
H(24) F(4) 3.585(4) ? . 65603
H(24) F(5) 3.455(4) ? . 65603
H(24) C(10) 3.352(4) ? . 65601
H(24) C(10) 3.476(5) ? . 65503
H(24) C(11) 3.281(4) ? . 65601
H(24) H(15) 2.838(4) ? . 65601
H(24) H(15) 2.630(5) ? . 65503
H(24) H(16) 2.701(4) ? . 65601
H(24) H(31) 3.076 ? . 65503
H(25) F(2) 2.865(4) ? . 65501
H(25) F(3) 3.276(4) ? . 65501
H(25) C(10) 2.919(3) ? . 65601
H(25) C(11) 3.192(3) ? . 65601
H(25) H(15) 2.728(3) ? . 65601
H(25) H(16) 3.218(4) ? . 65601
H(25) H(31) 2.915 ? . 65503
H(26) F(6) 3.586(4) ? . 65501
H(26) C(7) 3.543(5) ? . 65501
H(26) C(8) 3.174(5) ? . 65501
H(26) C(12) 3.445(5) ? . 65501
H(26) C(13) 2.857(5) ? . 65501
H(26) H(12) 2.996 ? . 65501
H(26) H(18) 2.788(4) ? . 65501
H(26) H(22) 2.878(4) ? . 65503
H(27) F(3) 3.209(5) ? . 65401
H(27) C(7) 3.370(4) ? . 65501
H(27) C(8) 3.335(4) ? . 65501
H(27) C(9) 3.566(5) ? . 65501
H(27) C(27) 3.386(6) ? . 55504
H(27) C(28) 3.437(5) ? . 55504
H(27) H(6) 3.114(3) ? . 55401
H(27) H(12) 3.106 ? . 65501
H(27) H(13) 3.154 ? . 65501
H(27) H(19) 3.382(4) ? . 55401
H(27) H(29) 2.749(6) ? . 55504
H(27) H(30) 2.839(5) ? . 55504
H(28) F(1) 2.990(4) ? . 55404
H(28) F(5) 3.287(4) ? . 55404
H(28) C(3) 3.511(3) ? . 55401
H(28) C(27) 3.504(5) ? . 55504
H(28) C(28) 3.226(4) ? . 55504
H(28) H(5) 3.198(3) ? . 55401
H(28) H(6) 2.712(4) ? . 55401
H(28) H(8) 3.474(4) ? . 55401
H(28) H(29) 3.123(5) ? . 55504
H(28) H(30) 2.548(4) ? . 55504
H(29) F(1) 3.476(5) ? . 55404
H(29) F(3) 2.739(4) ? . 55404
H(29) F(5) 3.493(5) ? . 55404
H(29) C(25) 3.454(6) ? . 45504
H(29) H(5) 3.203(4) ? . 55401
H(29) H(13) 3.180 ? . 55504
H(29) H(27) 2.749(6) ? . 45504
H(29) H(28) 3.123(5) ? . 45504
H(30) C(25) 2.983(5) ? . 45504
H(30) C(26) 2.830(5) ? . 45504
H(30) H(13) 3.484 ? . 55504
H(30) H(27) 2.839(5) ? . 45504
H(30) H(28) 2.548(4) ? . 45504
H(31) F(2) 3.022 ? . 55503
H(31) F(6) 3.207 ? . 55503
H(31) N(2) 3.546 ? . 65503
H(31) N(5) 3.580 ? . 65503
H(31) C(15) 3.065 ? . 65503
H(31) C(16) 3.521 ? . 65503
H(31) C(18) 3.252 ? . 65503
H(31) C(19) 2.762 ? . 65503
H(31) C(20) 2.641 ? . 65503
H(31) H(2) 2.854 ? . 65503
H(31) H(24) 3.076 ? . 65503
H(31) H(25) 2.915 ? . 65503
H(32) F(2) 3.057 ? . 55503
H(32) F(6) 2.658 ? . 55503
H(32) C(12) 3.165 ? . 55503
H(32) C(13) 3.248 ? . 55503
H(32) H(17) 2.494 ? . 55503
H(32) H(18) 2.677 ? . 55503
H(33) Cu(1) 3.170 ? . 65503
H(33) F(6) 3.084 ? . 55503
H(33) N(2) 3.589 ? . 65503
H(33) N(3) 3.233 ? . 65503
H(33) N(5) 2.803 ? . 65503
H(33) C(22) 3.085 ? . 65503
H(33) C(29) 3.221 ? . 65503
H(33) H(2) 3.022 ? . 65503
H(33) H(17) 3.371 ? . 55503

loop_
_geom_torsion_atom_site_label_1
_geom_torsion_atom_site_label_2
_geom_torsion_atom_site_label_3
_geom_torsion_atom_site_label_4
_geom_torsion
_geom_torsion_publ_flag
_geom_torsion_site_symmetry_1
_geom_torsion_site_symmetry_2
_geom_torsion_site_symmetry_3
_geom_torsion_site_symmetry_4
N(1) Cu(1) N(2) C(3) -45.70(19) ? . . . .
N(1) Cu(1) N(2) C(14) 82.58(18) ? . . . .
N(2) Cu(1) N(1) C(1) 46.47(19) ? . . . .
N(2) Cu(1) N(1) C(7) 177.9(2) ? . . . .
N(1) Cu(1) N(3) N(4) -33.7(6) ? . . . .
N(1) Cu(1) N(3) C(5) 30.9(2) ? . . . .
N(1) Cu(1) N(3) C(21) -90.2(4) ? . . . .
N(1) Cu(1) N(3) C(22) -138.9(4) ? . . . .
N(3) Cu(1) N(1) C(1) -42.9(2) ? . . . .
N(3) Cu(1) N(1) C(7) 88.5(2) ? . . . .
N(1) Cu(1) N(4) N(3) 147.1(6) ? . . . .
N(1) Cu(1) N(4) C(5) 63.2(2) ? . . . .
N(1) Cu(1) N(4) C(21) -126.6(4) ? . . . .
N(1) Cu(1) N(4) C(22) -175.5(2) ? . . . .
N(4) Cu(1) N(1) C(1) -52.6(2) ? . . . .
N(4) Cu(1) N(1) C(7) 78.8(2) ? . . . .
N(1) Cu(1) N(5) C(29) -32(2) ? . . . .
N(5) Cu(1) N(1) C(1) -174.63(17) ? . . . .
N(5) Cu(1) N(1) C(7) -43.2(2) ? . . . .
N(2) Cu(1) N(3) N(4) -129.6(5) ? . . . .
N(2) Cu(1) N(3) C(5) -64.9(2) ? . . . .
N(2) Cu(1) N(3) C(21) 174.0(4) ? . . . .
N(2) Cu(1) N(3) C(22) 125.3(4) ? . . . .
N(3) Cu(1) N(2) C(3) 56.6(2) ? . . . .
N(3) Cu(1) N(2) C(14) -175.1(2) ? . . . .
N(2) Cu(1) N(4) N(3) 51.3(6) ? . . . .
N(2) Cu(1) N(4) C(5) -32.6(2) ? . . . .
N(2) Cu(1) N(4) C(21) 137.7(4) ? . . . .
N(2) Cu(1) N(4) C(22) 88.8(2) ? . . . .
N(4) Cu(1) N(2) C(3) 42.9(2) ? . . . .
N(4) Cu(1) N(2) C(14) 171.2(2) ? . . . .
N(2) Cu(1) N(5) C(29) 95(2) ? . . . .
N(5) Cu(1) N(2) C(3) 176.28(18) ? . . . .
N(5) Cu(1) N(2) C(14) -55.4(2) ? . . . .
N(3) Cu(1) N(4) C(5) -83.9(6) ? . . . .
N(3) Cu(1) N(4) C(21) 86.3(7) ? . . . .
N(3) Cu(1) N(4) C(22) 37.4(5) ? . . . .
N(4) Cu(1) N(3) C(5) 64.6(5) ? . . . .
N(4) Cu(1) N(3) C(21) -56.5(6) ? . . . .
N(4) Cu(1) N(3) C(22) -105.2(7) ? . . . .
N(3) Cu(1) N(5) C(29) -158(2) ? . . . .
N(5) Cu(1) N(3) N(4) 102.6(5) ? . . . .
N(5) Cu(1) N(3) C(5) 167.23(18) ? . . . .
N(5) Cu(1) N(3) C(21) 46.1(4) ? . . . .
N(5) Cu(1) N(3) C(22) -2.6(5) ? . . . .
N(4) Cu(1) N(5) C(29) -139(2) ? . . . .
N(5) Cu(1) N(4) N(3) -86.2(5) ? . . . .
N(5) Cu(1) N(4) C(5) -170.1(2) ? . . . .
N(5) Cu(1) N(4) C(21) 0.1(3) ? . . . .
N(5) Cu(1) N(4) C(22) -48.8(2) ? . . . .
Cu(1) N(1) C(1) C(2) -61.7(2) ? . . . .
Cu(1) N(1) C(1) C(6) 62.5(2) ? . . . .
Cu(1) N(1) C(7) C(8) 47.6(3) ? . . . .
C(1) N(1) C(7) C(8) 178.4(3) ? . . . .
C(7) N(1) C(1) C(2) 162.3(2) ? . . . .
C(7) N(1) C(1) C(6) -73.5(3) ? . . . .
Cu(1) N(2) C(3) C(2) 61.0(2) ? . . . .
Cu(1) N(2) C(3) C(4) -64.7(2) ? . . . .
Cu(1) N(2) C(14) C(15) 70.1(2) ? . . . .
C(3) N(2) C(14) C(15) -163.31(18) ? . . . .
C(14) N(2) C(3) C(2) -69.0(2) ? . . . .
C(14) N(2) C(3) C(4) 165.30(18) ? . . . .
Cu(1) N(3) N(4) C(5) 110.3(2) ? . . . .
Cu(1) N(3) N(4) C(21) -117.0(4) ? . . . .
Cu(1) N(3) N(4) C(22) -128.4(5) ? . . . .
Cu(1) N(3) C(5) N(4) -72.2(6) ? . . . .
Cu(1) N(3) C(5) C(4) 77.4(2) ? . . . .
Cu(1) N(3) C(5) C(6) -45.5(3) ? . . . .
Cu(1) N(3) C(21) N(4) 67.1(6) ? . . . .
Cu(1) N(3) C(21) C(22) -127.7(5) ? . . . .
Cu(1) N(3) C(21) C(23) -168.8(3) ? . . . .
Cu(1) N(3) C(22) N(4) 91.3(7) ? . . . .
Cu(1) N(3) C(22) C(21) 77.4(6) ? . . . .
Cu(1) N(3) C(22) C(23) 137.5(4) ? . . . .
N(4) N(3) C(5) C(4) 149.6(7) ? . . . .
N(4) N(3) C(5) C(6) 26.7(8) ? . . . .
C(5) N(3) N(4) Cu(1) -110.3(2) ? . . . .
C(5) N(3) N(4) C(21) 132.7(5) ? . . . .
C(5) N(3) N(4) C(22) 121.3(5) ? . . . .
N(4) N(3) C(21) C(22) 165.2(8) ? . . . .
N(4) N(3) C(21) C(23) 124.0(7) ? . . . .
C(21) N(3) N(4) Cu(1) 117.0(4) ? . . . .
C(21) N(3) N(4) C(5) -132.7(5) ? . . . .
C(21) N(3) N(4) C(22) -11.4(6) ? . . . .
N(4) N(3) C(22) C(21) -13.9(8) ? . . . .
N(4) N(3) C(22) C(23) 46.2(9) ? . . . .
C(22) N(3) N(4) Cu(1) 128.4(5) ? . . . .
C(22) N(3) N(4) C(5) -121.3(5) ? . . . .
C(22) N(3) N(4) C(21) 11.4(6) ? . . . .
C(5) N(3) C(21) N(4) -48.3(6) ? . . . .
C(5) N(3) C(21) C(22) 116.8(6) ? . . . .
C(5) N(3) C(21) C(23) 75.7(6) ? . . . .
C(21) N(3) C(5) N(4) 45.4(6) ? . . . .
C(21) N(3) C(5) C(4) -165.0(5) ? . . . .
C(21) N(3) C(5) C(6) 72.1(6) ? . . . .
C(5) N(3) C(22) N(4) -76.7(7) ? . . . .
C(5) N(3) C(22) C(21) -90.5(6) ? . . . .
C(5) N(3) C(22) C(23) -30.5(7) ? . . . .
C(22) N(3) C(5) N(4) 98.2(8) ? . . . .
C(22) N(3) C(5) C(4) -112.2(4) ? . . . .
C(22) N(3) C(5) C(6) 124.9(5) ? . . . .
C(21) N(3) C(22) N(4) 13.9(8) ? . . . .
C(21) N(3) C(22) C(23) 60.1(6) ? . . . .
C(22) N(3) C(21) N(4) -165.2(8) ? . . . .
C(22) N(3) C(21) C(23) -41.1(4) ? . . . .
Cu(1) N(4) C(5) N(3) 81.4(6) ? . . . .
Cu(1) N(4) C(5) C(4) 46.3(4) ? . . . .
Cu(1) N(4) C(5) C(6) -76.3(2) ? . . . .
Cu(1) N(4) C(21) N(3) -82.1(6) ? . . . .
Cu(1) N(4) C(21) C(22) -93.8(5) ? . . . .
Cu(1) N(4) C(21) C(23) -148.7(4) ? . . . .
Cu(1) N(4) C(22) N(3) -56.5(6) ? . . . .
Cu(1) N(4) C(22) C(21) 107.2(5) ? . . . .
Cu(1) N(4) C(22) C(23) 159.2(2) ? . . . .
N(3) N(4) C(5) C(4) -35.1(8) ? . . . .
N(3) N(4) C(5) C(6) -157.6(7) ? . . . .
N(3) N(4) C(21) C(22) -11.7(7) ? . . . .
N(3) N(4) C(21) C(23) -66.6(7) ? . . . .
N(3) N(4) C(22) C(21) 163.7(9) ? . . . .
N(3) N(4) C(22) C(23) -144.2(7) ? . . . .
C(5) N(4) C(21) N(3) 85.3(7) ? . . . .
C(5) N(4) C(21) C(22) 73.6(7) ? . . . .
C(5) N(4) C(21) C(23) 18.8(9) ? . . . .
C(21) N(4) C(5) N(3) -86.7(9) ? . . . .
C(21) N(4) C(5) C(4) -121.9(5) ? . . . .
C(21) N(4) C(5) C(6) 115.6(6) ? . . . .
C(5) N(4) C(22) N(3) 64.8(7) ? . . . .
C(5) N(4) C(22) C(21) -131.5(6) ? . . . .
C(5) N(4) C(22) C(23) -79.4(3) ? . . . .
C(22) N(4) C(5) N(3) -40.9(6) ? . . . .
C(22) N(4) C(5) C(4) -76.1(4) ? . . . .
C(22) N(4) C(5) C(6) 161.4(3) ? . . . .
C(21) N(4) C(22) N(3) -163.7(9) ? . . . .
C(21) N(4) C(22) C(23) 52.1(5) ? . . . .
C(22) N(4) C(21) N(3) 11.7(7) ? . . . .
C(22) N(4) C(21) C(23) -54.9(5) ? . . . .
Cu(1) N(5) C(29) C(30) -12(21) ? . . . .
N(1) C(1) C(2) C(3) 75.3(3) ? . . . .
N(1) C(1) C(6) C(5) -73.7(2) ? . . . .
C(2) C(1) C(6) C(5) 50.9(3) ? . . . .
C(6) C(1) C(2) C(3) -49.8(3) ? . . . .
C(1) C(2) C(3) N(2) -75.6(2) ? . . . .
C(1) C(2) C(3) C(4) 49.3(2) ? . . . .
N(2) C(3) C(4) C(5) 77.5(2) ? . . . .
C(2) C(3) C(4) C(5) -48.5(3) ? . . . .
C(3) C(4) C(5) N(3) -82.7(3) ? . . . .
C(3) C(4) C(5) N(4) -68.7(4) ? . . . .
C(3) C(4) C(5) C(6) 49.0(3) ? . . . .
N(3) C(5) C(6) C(1) 67.1(4) ? . . . .
N(4) C(5) C(6) C(1) 78.1(3) ? . . . .
C(4) C(5) C(6) C(1) -50.2(3) ? . . . .
N(1) C(7) C(8) C(9) -101.3(3) ? . . . .
N(1) C(7) C(8) C(13) 77.8(3) ? . . . .
C(7) C(8) C(9) C(10) 177.9(2) ? . . . .
C(7) C(8) C(13) C(12) -179.5(2) ? . . . .
C(9) C(8) C(13) C(12) -0.3(3) ? . . . .
C(13) C(8) C(9) C(10) -1.3(4) ? . . . .
C(8) C(9) C(10) C(11) 1.4(4) ? . . . .
C(9) C(10) C(11) C(12) 0.2(4) ? . . . .
C(10) C(11) C(12) C(13) -1.8(4) ? . . . .
C(11) C(12) C(13) C(8) 1.9(4) ? . . . .
N(2) C(14) C(15) C(16) -99.1(3) ? . . . .
N(2) C(14) C(15) C(20) 81.5(2) ? . . . .
C(14) C(15) C(16) C(17) -180.0(2) ? . . . .
C(14) C(15) C(20) C(19) 179.7(2) ? . . . .
C(16) C(15) C(20) C(19) 0.3(4) ? . . . .
C(20) C(15) C(16) C(17) -0.6(4) ? . . . .
C(15) C(16) C(17) C(18) -0.1(4) ? . . . .
C(16) C(17) C(18) C(19) 1.1(5) ? . . . .
C(17) C(18) C(19) C(20) -1.4(5) ? . . . .
C(18) C(19) C(20) C(15) 0.7(5) ? . . . .
N(3) C(21) C(22) N(4) -6.9(4) ? . . . .
N(3) C(21) C(22) C(23) -137.2(4) ? . . . .
N(3) C(21) C(23) C(22) 33.2(4) ? . . . .
N(3) C(21) C(23) C(24) 86.7(6) ? . . . .
N(3) C(21) C(23) C(28) -112.0(5) ? . . . .
N(4) C(21) C(22) N(3) 6.9(4) ? . . . .
N(4) C(21) C(22) C(23) -130.3(4) ? . . . .
N(4) C(21) C(23) C(22) 59.3(5) ? . . . .
N(4) C(21) C(23) C(24) 112.8(6) ? . . . .
N(4) C(21) C(23) C(28) -85.9(6) ? . . . .
C(22) C(21) C(23) C(24) 53.5(7) ? . . . .
C(22) C(21) C(23) C(28) -145.2(5) ? . . . .
C(23) C(21) C(22) N(3) 137.2(4) ? . . . .
C(23) C(21) C(22) N(4) 130.3(4) ? . . . .
N(3) C(22) C(23) C(21) -63.7(6) ? . . . .
N(3) C(22) C(23) C(24) 153.0(5) ? . . . .
N(3) C(22) C(23) C(28) -13.7(8) ? . . . .
N(4) C(22) C(23) C(21) -44.3(5) ? . . . .
N(4) C(22) C(23) C(24) 172.4(3) ? . . . .
N(4) C(22) C(23) C(28) 5.7(6) ? . . . .
C(21) C(22) C(23) C(24) -143.3(5) ? . . . .
C(21) C(22) C(23) C(28) 50.0(6) ? . . . .
C(21) C(23) C(24) C(25) 155.0(4) ? . . . .
C(21) C(23) C(28) C(27) -161.8(4) ? . . . .
C(22) C(23) C(24) C(25) -173.4(3) ? . . . .
C(22) C(23) C(28) C(27) 168.5(3) ? . . . .
C(24) C(23) C(28) C(27) 3.1(5) ? . . . .
C(28) C(23) C(24) C(25) -4.3(5) ? . . . .
C(23) C(24) C(25) C(26) 4.2(5) ? . . . .
C(24) C(25) C(26) C(27) -2.8(5) ? . . . .
C(25) C(26) C(27) C(28) 1.4(5) ? . . . .
C(26) C(27) C(28) C(23) -1.7(5) ? . . . .
